data_9015804
loop_
_publ_author_name
'Natta, G.'

_publ_section_title
;
 Costituzione degli idrosside ed idrati. - Nota III. Sull'idrossido di
 stronzio ottoidrato
 _cod_database_code 1010383
;
_journal_name_full 'Gazzetta Chimica Italiana'
_journal_page_first 870
_journal_page_last 882
_journal_volume 58
_journal_year 1928
_chemical_formula_sum 'O10 Sr'
_space_group_IT_number 123
_symmetry_space_group_name_Hall '-P 4 2'
_symmetry_space_group_name_H-M 'P 4/m m m'
_cell_angle_alpha 90
_cell_angle_beta 90
_cell_angle_gamma 90
_cell_length_a 6.41
_cell_length_b 6.41
_cell_length_c 5.807
_cell_formula_units_Z 1
_cell_volume 238.599
_database_code_amcsd 0017308
_exptl_crystal_density_diffrn 1.723
_cod_duplicate_entry 1010383
_cod_original_formula_sum 'Sr O10'
_cod_database_code 9015804
_amcsd_formula_title 'H18 O10 Sr'

loop_
_space_group_symop_operation_xyz
x,y,z
-y,-x,z
y,x,-z
y,-x,-z
-y,x,z
x,-y,z
-x,y,-z
x,y,-z
-x,-y,z
y,x,z
-y,-x,-z
-y,x,-z
y,-x,z
-x,y,z
x,-y,-z
-x,-y,-z

loop_
_atom_site_label
_atom_site_fract_x
_atom_site_fract_y
_atom_site_fract_z
_atom_site_attached_hydrogens
Sr1 0.00000 0.00000 0.00000 0
O1 0.00000 0.50000 0.00000 1
O2 0.29500 0.29500 0.25000 2

loop_
_cod_related_entry_id
_cod_related_entry_database
_cod_related_entry_code
1 AMCSD 0017308
